data_2228677
loop_
_publ_author_name
'Yang, Feng'

_publ_section_title
;
 2-Iminiumyl-1,3-diazepane-4-carboxylate
;
_journal_coeditor_code BX2320
_journal_issue 1
_journal_name_full 'Acta Crystallographica Section E'
_journal_page_first o10
_journal_paper_doi 10.1107/S1600536810049676
_journal_volume 67
_journal_year 2011
_chemical_formula_iupac 'C6 H11 N3 O2'
_chemical_formula_moiety 'C6 H11 N3 O2'
_chemical_formula_sum 'C6 H11 N3 O2'
_chemical_formula_weight 157.18
_chemical_name_systematic
;
2-iminiumyl-1,3-diazepane-4-carboxylate
;
_space_group_IT_number 19
_symmetry_cell_setting orthorhombic
_symmetry_space_group_name_Hall 'P 2ac 2ab'
_symmetry_space_group_name_H-M 'P 21 21 21'
_atom_sites_solution_hydrogens geom
_atom_sites_solution_primary direct
_atom_sites_solution_secondary difmap
_audit_creation_method SHELXL-97
_cell_angle_alpha 90.00
_cell_angle_beta 90.00
_cell_angle_gamma 90.00
_cell_formula_units_Z 4
_cell_length_a 6.1740(3)
_cell_length_b 8.7979(5)
_cell_length_c 14.2036(7)
_cell_measurement_reflns_used 1112
_cell_measurement_temperature 293(2)
_cell_measurement_theta_max 20.87
_cell_measurement_theta_min 2.72
_cell_volume 771.51(7)
_computing_cell_refinement 'SMART and SAINT (Siemens, 1994)'
_computing_data_collection 'SMART (Siemens, 1996)'
_computing_data_reduction 'XPREP (Siemens, 1994)'
_computing_molecular_graphics 'SHELXTL (Sheldrick, 2008)'
_computing_publication_material 'SHELXTL (Sheldrick, 2008)'
_computing_structure_refinement 'SHELXTL (Sheldrick, 2008)'
_computing_structure_solution 'SHELXTL (Sheldrick, 2008)'
_diffrn_ambient_temperature 293(2)
_diffrn_measured_fraction_theta_full 0.999
_diffrn_measured_fraction_theta_max 0.999
_diffrn_measurement_device_type 'Siemens SMART CCD area-detector'
_diffrn_measurement_method 'phi and omega scans'
_diffrn_radiation_monochromator graphite
_diffrn_radiation_source 'fine-focus sealed tube'
_diffrn_radiation_type MoK\a
_diffrn_radiation_wavelength 0.71073
_diffrn_reflns_av_R_equivalents 0.0259
_diffrn_reflns_av_sigmaI/netI 0.0269
_diffrn_reflns_limit_h_max 5
_diffrn_reflns_limit_h_min -7
_diffrn_reflns_limit_k_max 10
_diffrn_reflns_limit_k_min -9
_diffrn_reflns_limit_l_max 13
_diffrn_reflns_limit_l_min -16
_diffrn_reflns_number 3426
_diffrn_reflns_theta_full 25.14
_diffrn_reflns_theta_max 25.14
_diffrn_reflns_theta_min 2.72
_exptl_absorpt_coefficient_mu 0.104
_exptl_absorpt_correction_T_max 1.0000
_exptl_absorpt_correction_T_min 0.7729
_exptl_absorpt_correction_type multi-scan
_exptl_absorpt_process_details '(SADABS; Sheldrick, 1996)'
_exptl_crystal_colour colorless
_exptl_crystal_density_diffrn 1.353
_exptl_crystal_density_method 'not measured'
_exptl_crystal_description prism
_exptl_crystal_F_000 336
_exptl_crystal_size_max 0.23
_exptl_crystal_size_mid 0.15
_exptl_crystal_size_min 0.10
_refine_diff_density_max 0.247
_refine_diff_density_min -0.229
_refine_ls_extinction_method none
_refine_ls_goodness_of_fit_ref 1.076
_refine_ls_hydrogen_treatment constr
_refine_ls_matrix_type full
_refine_ls_number_parameters 100
_refine_ls_number_reflns 834
_refine_ls_number_restraints 0
_refine_ls_restrained_S_all 1.076
_refine_ls_R_factor_all 0.0519
_refine_ls_R_factor_gt 0.0417
_refine_ls_shift/su_max 0.002
_refine_ls_shift/su_mean 0.001
_refine_ls_structure_factor_coef Fsqd
_refine_ls_weighting_details 'calc w=1/[\s^2^(Fo^2^)+(0.0573P)^2^+0.2708P] where P=(Fo^2^+2Fc^2^)/3'
_refine_ls_weighting_scheme calc
_refine_ls_wR_factor_gt 0.1095
_refine_ls_wR_factor_ref 0.1162
_reflns_number_gt 694
_reflns_number_total 834
_reflns_threshold_expression I>2sigma(I)
_cod_data_source_file bx2320.cif
_cod_data_source_block I
_cod_database_code 2228677
_cod_database_fobs_code 2228677

loop_
_symmetry_equiv_pos_as_xyz
'x, y, z'
'-x+1/2, -y, z+1/2'
'-x, y+1/2, -z+1/2'
'x+1/2, -y+1/2, -z'

loop_
_atom_site_type_symbol
_atom_site_label
_atom_site_fract_x
_atom_site_fract_y
_atom_site_fract_z
_atom_site_U_iso_or_equiv
_atom_site_adp_type
_atom_site_calc_flag
_atom_site_refinement_flags
_atom_site_occupancy
_atom_site_disorder_assembly
_atom_site_disorder_group
O O1 0.9643(4) 0.4869(3) 0.67888(15) 0.0471(7) Uani d . 1 . .
O O2 0.8529(4) 0.2509(2) 0.64723(15) 0.0463(7) Uani d . 1 . .
N N1 0.5689(4) 0.4568(3) 0.97693(19) 0.0413(8) Uani d . 1 . .
H H1A 0.5874 0.4365 1.0356 0.050 Uiso calc R 1 . .
N N2 0.7752(5) 0.5024(3) 0.84226(17) 0.0383(7) Uani d . 1 . .
H H2A 0.8317 0.5757 0.8105 0.046 Uiso calc R 1 . .
N N3 0.8387(5) 0.6355(3) 0.9771(2) 0.0492(8) Uani d . 1 . .
H H3A 0.8106 0.6559 1.0350 0.059 Uiso calc R 1 . .
H H3B 0.9404 0.6835 0.9483 0.059 Uiso calc R 1 . .
C C1 0.7420(6) 0.3583(4) 0.7926(2) 0.0352(8) Uani d . 1 . .
H H1B 0.8059 0.2765 0.8303 0.042 Uiso calc R 1 . .
C C2 0.5046(7) 0.3203(4) 0.7748(2) 0.0486(10) Uani d . 1 . .
H H2B 0.4346 0.4071 0.7457 0.058 Uiso calc R 1 . .
H H2C 0.4962 0.2359 0.7310 0.058 Uiso calc R 1 . .
C C3 0.3829(7) 0.2787(4) 0.8645(3) 0.0558(11) Uani d . 1 . .
H H3C 0.2381 0.2455 0.8479 0.067 Uiso calc R 1 . .
H H3D 0.4560 0.1940 0.8946 0.067 Uiso calc R 1 . .
C C4 0.3667(6) 0.4072(4) 0.9331(3) 0.0510(10) Uani d . 1 . .
H H4A 0.3033 0.4936 0.9008 0.061 Uiso calc R 1 . .
H H4B 0.2671 0.3775 0.9826 0.061 Uiso calc R 1 . .
C C5 0.7260(5) 0.5309(4) 0.9325(2) 0.0348(8) Uani d . 1 . .
C C6 0.8659(6) 0.3684(4) 0.6983(2) 0.0372(8) Uani d . 1 . .

loop_
_atom_site_aniso_label
_atom_site_aniso_U_11
_atom_site_aniso_U_22
_atom_site_aniso_U_33
_atom_site_aniso_U_12
_atom_site_aniso_U_13
_atom_site_aniso_U_23
O1 0.0583(16) 0.0522(14) 0.0306(12) -0.0038(14) 0.0092(11) 0.0005(11)
O2 0.0625(17) 0.0467(13) 0.0299(11) 0.0092(13) 0.0014(13) -0.0071(10)
N1 0.0450(18) 0.0527(17) 0.0261(13) -0.0089(15) 0.0052(13) 0.0025(13)
N2 0.0500(18) 0.0391(14) 0.0257(13) -0.0051(14) 0.0053(12) -0.0024(12)
N3 0.057(2) 0.0567(18) 0.0343(14) -0.0191(17) 0.0114(15) -0.0135(14)
C1 0.043(2) 0.0356(15) 0.0264(16) 0.0019(16) -0.0015(15) -0.0009(14)
C2 0.051(2) 0.057(2) 0.038(2) -0.008(2) 0.0000(19) -0.0098(17)
C3 0.049(2) 0.061(2) 0.057(2) -0.017(2) 0.005(2) -0.005(2)
C4 0.042(2) 0.063(2) 0.047(2) -0.0080(19) 0.009(2) -0.0011(18)
C5 0.0395(19) 0.0370(16) 0.0279(15) 0.0017(17) 0.0017(15) 0.0010(14)
C6 0.040(2) 0.046(2) 0.0256(16) 0.0110(18) -0.0035(16) 0.0018(15)

loop_
_atom_type_symbol
_atom_type_description
_atom_type_scat_dispersion_real
_atom_type_scat_dispersion_imag
_atom_type_scat_source
C C 0.0033 0.0000 'International Tables Vol C Tables 4.2.6.8 and 6.1.1.4'
H H 0.0000 0.0000 'International Tables Vol C Tables 4.2.6.8 and 6.1.1.4'
O O 0.0106 0.0000 'International Tables Vol C Tables 4.2.6.8 and 6.1.1.4'
N N 0.0061 0.0000 'International Tables Vol C Tables 4.2.6.8 and 6.1.1.4'

loop_
_geom_angle_atom_site_label_1
_geom_angle_atom_site_label_2
_geom_angle_atom_site_label_3
_geom_angle_site_symmetry_1
_geom_angle_site_symmetry_3
_geom_angle
_geom_angle_publ_flag
C5 N1 C4 . . 124.6(3) ?
C5 N1 H1A . . 117.7 ?
C4 N1 H1A . . 117.7 ?
C5 N2 C1 . . 126.1(3) ?
C5 N2 H2A . . 116.9 ?
C1 N2 H2A . . 116.9 ?
C5 N3 H3A . . 120.0 ?
C5 N3 H3B . . 120.0 ?
H3A N3 H3B . . 120.0 ?
N2 C1 C2 . . 113.9(3) ?
N2 C1 C6 . . 107.3(3) ?
C2 C1 C6 . . 110.2(3) ?
N2 C1 H1B . . 108.4 ?
C2 C1 H1B . . 108.4 ?
C6 C1 H1B . . 108.4 ?
C3 C2 C1 . . 112.8(3) ?
C3 C2 H2B . . 109.0 ?
C1 C2 H2B . . 109.0 ?
C3 C2 H2C . . 109.0 ?
C1 C2 H2C . . 109.0 ?
H2B C2 H2C . . 107.8 ?
C4 C3 C2 . . 113.3(3) ?
C4 C3 H3C . . 108.9 ?
C2 C3 H3C . . 108.9 ?
C4 C3 H3D . . 108.9 ?
C2 C3 H3D . . 108.9 ?
H3C C3 H3D . . 107.7 ?
N1 C4 C3 . . 116.5(3) ?
N1 C4 H4A . . 108.2 ?
C3 C4 H4A . . 108.2 ?
N1 C4 H4B . . 108.2 ?
C3 C4 H4B . . 108.2 ?
H4A C4 H4B . . 107.3 ?
N3 C5 N1 . . 120.0(3) ?
N3 C5 N2 . . 118.1(3) ?
N1 C5 N2 . . 121.9(3) ?
O1 C6 O2 . . 126.2(3) ?
O1 C6 C1 . . 119.0(3) ?
O2 C6 C1 . . 114.8(3) ?

loop_
_geom_bond_atom_site_label_1
_geom_bond_atom_site_label_2
_geom_bond_site_symmetry_2
_geom_bond_distance
_geom_bond_publ_flag
O1 C6 . 1.238(4) ?
O2 C6 . 1.265(4) ?
N1 C5 . 1.329(4) ?
N1 C4 . 1.462(4) ?
N1 H1A . 0.8600 ?
N2 C5 . 1.340(4) ?
N2 C1 . 1.465(4) ?
N2 H2A . 0.8600 ?
N3 C5 . 1.317(4) ?
N3 H3A . 0.8600 ?
N3 H3B . 0.8600 ?
C1 C2 . 1.524(6) ?
C1 C6 . 1.545(4) ?
C1 H1B . 0.9800 ?
C2 C3 . 1.523(5) ?
C2 H2B . 0.9700 ?
C2 H2C . 0.9700 ?
C3 C4 . 1.496(5) ?
C3 H3C . 0.9700 ?
C3 H3D . 0.9700 ?
C4 H4A . 0.9700 ?
C4 H4B . 0.9700 ?

loop_
_geom_hbond_atom_site_label_D
_geom_hbond_atom_site_label_H
_geom_hbond_atom_site_label_A
_geom_hbond_site_symmetry_A
_geom_hbond_distance_DH
_geom_hbond_distance_HA
_geom_hbond_distance_DA
_geom_hbond_angle_DHA
N1 H1A O1 2_665 0.86 2.17 2.918(3) 146
N3 H3A O2 2_665 0.86 2.06 2.870(4) 157
N3 H3B O2 3_756 0.86 1.95 2.788(4) 163
N2 H2A O1 . 0.86 2.19 2.601(3) 109

loop_
_cod_related_entry_id
_cod_related_entry_database
_cod_related_entry_code
1 ChemSpider 179314
